data_2238872
loop_
_publ_author_name
'Kaur, Manpreet'
'Jasinski, Jerry P.'
'Anderson, Brian J.'
'Yathirajan, H. S.'
'Narayana, B.'

_publ_section_title
;
 <i>N</i>-(1,5-Dimethyl-3-oxo-2-phenyl-2,3-dihydro-1<i>H</i>-pyrazol-4-yl)-2-phenylacetamide
;
_journal_coeditor_code HG5356
_journal_issue 12
_journal_name_full 'Acta Crystallographica Section E'
_journal_page_first o1726
_journal_page_last o1727
_journal_paper_doi 10.1107/S1600536813029590
_journal_volume 69
_journal_year 2013
_chemical_formula_iupac 'C19 H19 N3 O2'
_chemical_formula_moiety 'C19 H19 N3 O2'
_chemical_formula_sum 'C19 H19 N3 O2'
_chemical_formula_weight 321.37
_chemical_name_common
;
N-(1,5-Dimethyl-3-oxo-2-phenyl-2,3-dihydro-1H-pyrazol-4-yl)-
2-phenylacetamide
;
_chemical_name_systematic <i>N</i>-(1,5-Dimethyl-3-oxo-2-phenyl-2,3-dihydro-1<i>H</i>-pyrazol-4-yl)-2-phenylacetamide
_space_group_crystal_system triclinic
_space_group_IT_number 2
_space_group_name_Hall '-P 1'
_space_group_name_H-M_alt 'P -1'
_symmetry_space_group_name_Hall '-P 1'
_symmetry_space_group_name_H-M 'P -1'
_atom_sites_solution_hydrogens geom
_atom_sites_solution_primary direct
_audit_creation_method
;
  Olex2 1.2
  (compiled Apr 23 2013 17:54:37, GUI svn.r4466)
;
_cell_angle_alpha 100.833(6)
_cell_angle_beta 92.527(5)
_cell_angle_gamma 116.812(7)
_cell_formula_units_Z 4
_cell_length_a 10.1258(7)
_cell_length_b 10.4671(8)
_cell_length_c 17.8888(12)
_cell_measurement_reflns_used 4663
_cell_measurement_temperature 173(2)
_cell_measurement_theta_max 72.2643
_cell_measurement_theta_min 4.8640
_cell_volume 1643.9(2)
_computing_cell_refinement 'CrysAlisPro (Agilent, 2012)'
_computing_data_collection 'CrysAlisPro (Agilent, 2012)'
_computing_data_reduction 'CrysAlisRed (Agilent, 2012)'
_computing_molecular_graphics 'Olex2 (Dolomanov <i>et al.</i>, 2009)'
_computing_publication_material 'Olex2 (Dolomanov <i>et al.</i>, 2009)'
_computing_structure_refinement 'SHELXL-2012 (Sheldrick, 2008)'
_computing_structure_solution 'SUPERFLIP (Palatinus & Chapuis, 2007)'
_diffrn_ambient_temperature 173(2)
_diffrn_detector_area_resol_mean 16.0416
_diffrn_measured_fraction_theta_full 0.999
_diffrn_measured_fraction_theta_max 0.973
_diffrn_measurement_device_type 'Agilent Xcalibur (Eos, Gemini)'
_diffrn_measurement_method '\w scans'
_diffrn_radiation_type CuK\a
_diffrn_radiation_wavelength 1.54184
_diffrn_reflns_av_R_equivalents 0.0374
_diffrn_reflns_limit_h_max 10
_diffrn_reflns_limit_h_min -12
_diffrn_reflns_limit_k_max 12
_diffrn_reflns_limit_k_min -12
_diffrn_reflns_limit_l_max 21
_diffrn_reflns_limit_l_min -17
_diffrn_reflns_number 10216
_diffrn_reflns_theta_full 67.684
_diffrn_reflns_theta_max 72.414
_diffrn_reflns_theta_min 4.868
_exptl_absorpt_coefficient_mu 0.693
_exptl_absorpt_correction_T_max 1.00000
_exptl_absorpt_correction_T_min 0.87598
_exptl_absorpt_correction_type multi-scan
_exptl_absorpt_process_details
;
(CrysAlisPro and CrysAlisRed; Agilent, 2012)
;
_exptl_crystal_colour colourless
_exptl_crystal_density_diffrn 1.298
_exptl_crystal_description irregular
_exptl_crystal_F_000 680
_exptl_crystal_size_max 0.48
_exptl_crystal_size_mid 0.32
_exptl_crystal_size_min 0.26
_refine_diff_density_max 0.297
_refine_diff_density_min -0.230
_refine_ls_extinction_coef 0.0080(5)
_refine_ls_extinction_expression Fc^*^=kFc[1+0.001xFc^2^\l^3^/sin(2\q)]^-1/4^
_refine_ls_extinction_method SHELXL
_refine_ls_goodness_of_fit_ref 1.036
_refine_ls_hydrogen_treatment constr
_refine_ls_matrix_type full
_refine_ls_number_parameters 438
_refine_ls_number_reflns 6333
_refine_ls_number_restraints 0
_refine_ls_restrained_S_all 1.036
_refine_ls_R_factor_all 0.0526
_refine_ls_R_factor_gt 0.0462
_refine_ls_shift/su_max 0.000
_refine_ls_shift/su_mean 0.000
_refine_ls_structure_factor_coef Fsqd
_refine_ls_weighting_details 'w=1/[\s^2^(Fo^2^)+(0.0717P)^2^+0.2800P] where P=(Fo^2^+2Fc^2^)/3'
_refine_ls_weighting_scheme calc
_refine_ls_wR_factor_gt 0.1234
_refine_ls_wR_factor_ref 0.1302
_reflns_number_gt 5485
_reflns_number_total 6333
_reflns_threshold_expression 'I > 2\s(I)'
_cod_data_source_file hg5356.cif
_cod_data_source_block I
_cod_database_code 2238872
_shelx_space_group_comment
;
The symmetry employed for this shelxl refinement is uniquely defined
by the following loop, which should always be used as a source of
symmetry information in preference to the above space-group names.
They are only intended as comments.
;

loop_
_space_group_symop_operation_xyz
'x, y, z'
'-x, -y, -z'

loop_
_atom_site_type_symbol
_atom_site_label
_atom_site_fract_x
_atom_site_fract_y
_atom_site_fract_z
_atom_site_U_iso_or_equiv
_atom_site_adp_type
_atom_site_calc_flag
_atom_site_occupancy
O O1A 0.53484(12) 0.15316(13) 0.11113(6) 0.0325(3) Uani d 1
O O2A 0.18670(13) 0.29954(12) 0.18901(6) 0.0295(3) Uani d 1
N N1A 0.30791(13) 0.08641(13) 0.15051(7) 0.0224(3) Uani d 1
H H1A 0.2487 0.0394 0.1800 0.027 Uiso calc 1
N N2A 0.16758(14) 0.28576(14) 0.05759(7) 0.0241(3) Uani d 1
N N3A 0.21484(14) 0.22128(14) -0.00455(7) 0.0249(3) Uani d 1
C C1A 0.44894(16) 0.10244(16) 0.15614(8) 0.0241(3) Uani d 1
C C2A 0.49459(18) 0.05345(18) 0.22348(10) 0.0309(3) Uani d 1
H H2AA 0.4141 0.0214 0.2542 0.037 Uiso calc 1
H H2AB 0.5138 -0.0287 0.2043 0.037 Uiso calc 1
C C3A 0.63393(18) 0.18034(18) 0.27245(9) 0.0291(3) Uani d 1
C C4A 0.62384(19) 0.2730(2) 0.33564(10) 0.0346(4) Uani d 1
H H4A 0.5308 0.2514 0.3507 0.042 Uiso calc 1
C C5A 0.7501(2) 0.3977(2) 0.37709(10) 0.0399(4) Uani d 1
H H5A 0.7412 0.4589 0.4193 0.048 Uiso calc 1
C C6A 0.8889(2) 0.4302(2) 0.35513(10) 0.0403(4) Uani d 1
H H6A 0.9736 0.5140 0.3822 0.048 Uiso calc 1
C C7A 0.90161(19) 0.3379(2) 0.29293(11) 0.0398(4) Uani d 1
H H7A 0.9951 0.3591 0.2785 0.048 Uiso calc 1
C C8A 0.77540(19) 0.2139(2) 0.25202(10) 0.0348(4) Uani d 1
H H8A 0.7850 0.1522 0.2104 0.042 Uiso calc 1
C C9A 0.25487(15) 0.14376(15) 0.09827(8) 0.0210(3) Uani d 1
C C10A 0.25652(16) 0.12695(16) 0.02099(8) 0.0236(3) Uani d 1
C C11A 0.20064(15) 0.24720(15) 0.12389(8) 0.0210(3) Uani d 1
C C12A 0.17598(16) 0.42661(16) 0.05939(8) 0.0241(3) Uani d 1
C C13A 0.27423(17) 0.52009(18) 0.01869(9) 0.0295(3) Uani d 1
H H13A 0.3338 0.4912 -0.0107 0.035 Uiso calc 1
C C14A 0.2824(2) 0.65726(19) 0.02239(10) 0.0374(4) Uani d 1
H H14A 0.3457 0.7197 -0.0057 0.045 Uiso calc 1
C C15A 0.1962(2) 0.70113(19) 0.06787(11) 0.0408(4) Uani d 1
H H15A 0.2031 0.7937 0.0710 0.049 Uiso calc 1
C C16A 0.0999(2) 0.6075(2) 0.10855(10) 0.0381(4) Uani d 1
H H16A 0.0429 0.6378 0.1394 0.046 Uiso calc 1
C C17A 0.08765(18) 0.46855(18) 0.10377(9) 0.0305(3) Uani d 1
H H17A 0.0209 0.4046 0.1301 0.037 Uiso calc 1
C C18A 0.12208(19) 0.17807(18) -0.07928(8) 0.0312(3) Uani d 1
H H18A 0.0243 0.1003 -0.0784 0.047 Uiso calc 1
H H18B 0.1675 0.1444 -0.1190 0.047 Uiso calc 1
H H18C 0.1137 0.2612 -0.0894 0.047 Uiso calc 1
C C19A 0.2914(2) 0.02504(19) -0.03425(9) 0.0345(4) Uani d 1
H H19A 0.2002 -0.0542 -0.0638 0.052 Uiso calc 1
H H19B 0.3421 -0.0140 -0.0064 0.052 Uiso calc 1
H H19C 0.3545 0.0776 -0.0682 0.052 Uiso calc 1
O O1B 0.31592(13) 0.34788(13) 0.46337(6) 0.0366(3) Uani d 1
O O2B 0.09934(12) -0.05612(12) 0.24555(6) 0.0285(3) Uani d 1
N N1B 0.21077(13) 0.25496(13) 0.33811(7) 0.0233(3) Uani d 1
H H1B 0.2207 0.2679 0.2922 0.028 Uiso calc 1
N N2B -0.08803(13) -0.10989(13) 0.32306(7) 0.0240(3) Uani d 1
N N3B -0.13148(14) -0.02662(14) 0.37736(7) 0.0257(3) Uani d 1
C C1B 0.31460(16) 0.35901(16) 0.39659(8) 0.0243(3) Uani d 1
C C2B 0.42779(16) 0.49491(16) 0.37249(9) 0.0268(3) Uani d 1
H H2BA 0.5238 0.5348 0.4044 0.032 Uiso calc 1
H H2BB 0.4406 0.4673 0.3195 0.032 Uiso calc 1
C C3B 0.37614(16) 0.61150(16) 0.38034(9) 0.0247(3) Uani d 1
C C4B 0.40330(17) 0.70709(18) 0.45149(9) 0.0302(3) Uani d 1
H H4B 0.4505 0.6971 0.4942 0.036 Uiso calc 1
C C5B 0.3608(2) 0.8167(2) 0.45926(11) 0.0384(4) Uani d 1
H H5B 0.3791 0.8796 0.5071 0.046 Uiso calc 1
C C6B 0.2910(2) 0.8332(2) 0.39606(11) 0.0398(4) Uani d 1
H H6B 0.2640 0.9081 0.4013 0.048 Uiso calc 1
C C7B 0.26169(19) 0.7381(2) 0.32530(11) 0.0366(4) Uani d 1
H H7B 0.2141 0.7482 0.2828 0.044 Uiso calc 1
C C8B 0.30353(17) 0.62717(17) 0.31766(9) 0.0293(3) Uani d 1
H H8B 0.2827 0.5627 0.2700 0.035 Uiso calc 1
C C9B 0.08712(15) 0.12641(16) 0.34769(8) 0.0219(3) Uani d 1
C C10B -0.01869(16) 0.11522(16) 0.39461(8) 0.0239(3) Uani d 1
C C11B 0.04395(15) -0.01523(16) 0.29956(8) 0.0216(3) Uani d 1
C C12B -0.20372(16) -0.23775(16) 0.27073(8) 0.0247(3) Uani d 1
C C13B -0.17998(19) -0.35804(17) 0.24651(9) 0.0313(3) Uani d 1
H H13B -0.0928 -0.3574 0.2658 0.038 Uiso calc 1
C C14B -0.2880(2) -0.48003(18) 0.19304(10) 0.0404(4) Uani d 1
H H14B -0.2729 -0.5614 0.1762 0.049 Uiso calc 1
C C15B -0.4170(2) -0.4809(2) 0.16501(10) 0.0443(5) Uani d 1
H H15B -0.4885 -0.5625 0.1289 0.053 Uiso calc 1
C C16B -0.44110(19) -0.3609(2) 0.19021(10) 0.0426(5) Uani d 1
H H16B -0.5291 -0.3627 0.1714 0.051 Uiso calc 1
C C17B -0.33419(18) -0.23789(19) 0.24349(10) 0.0332(4) Uani d 1
H H17B -0.3498 -0.1569 0.2606 0.040 Uiso calc 1
C C18B -0.2191(2) -0.09991(19) 0.43300(10) 0.0359(4) Uani d 1
H H18D -0.2967 -0.1957 0.4069 0.054 Uiso calc 1
H H18E -0.2632 -0.0427 0.4584 0.054 Uiso calc 1
H H18F -0.1553 -0.1097 0.4703 0.054 Uiso calc 1
C C19B -0.02449(19) 0.22860(18) 0.45642(9) 0.0327(4) Uani d 1
H H19D -0.1216 0.2233 0.4501 0.049 Uiso calc 1
H H19E 0.0502 0.3245 0.4534 0.049 Uiso calc 1
H H19F -0.0059 0.2112 0.5057 0.049 Uiso calc 1

loop_
_atom_site_aniso_label
_atom_site_aniso_U_11
_atom_site_aniso_U_22
_atom_site_aniso_U_33
_atom_site_aniso_U_12
_atom_site_aniso_U_13
_atom_site_aniso_U_23
O1A 0.0297(6) 0.0411(7) 0.0298(6) 0.0174(5) 0.0106(5) 0.0121(5)
O2A 0.0455(6) 0.0349(6) 0.0183(5) 0.0265(5) 0.0104(4) 0.0078(4)
N1A 0.0257(6) 0.0216(6) 0.0227(6) 0.0116(5) 0.0069(5) 0.0091(5)
N2A 0.0318(6) 0.0277(6) 0.0178(6) 0.0176(5) 0.0064(5) 0.0060(5)
N3A 0.0320(6) 0.0281(6) 0.0161(6) 0.0161(5) 0.0050(5) 0.0032(5)
C1A 0.0270(7) 0.0215(7) 0.0251(7) 0.0124(6) 0.0051(6) 0.0050(5)
C2A 0.0333(8) 0.0311(8) 0.0355(9) 0.0186(7) 0.0066(7) 0.0138(7)
C3A 0.0333(8) 0.0364(8) 0.0272(8) 0.0216(7) 0.0060(6) 0.0146(6)
C4A 0.0362(9) 0.0449(10) 0.0313(8) 0.0242(8) 0.0098(7) 0.0132(7)
C5A 0.0509(10) 0.0450(10) 0.0282(8) 0.0268(9) 0.0049(7) 0.0070(7)
C6A 0.0390(9) 0.0442(10) 0.0334(9) 0.0156(8) -0.0042(7) 0.0118(8)
C7A 0.0299(8) 0.0564(11) 0.0387(9) 0.0223(8) 0.0058(7) 0.0182(8)
C8A 0.0365(9) 0.0486(10) 0.0293(8) 0.0272(8) 0.0086(7) 0.0116(7)
C9A 0.0211(6) 0.0201(7) 0.0198(7) 0.0082(5) 0.0035(5) 0.0038(5)
C10A 0.0260(7) 0.0208(7) 0.0220(7) 0.0099(6) 0.0047(5) 0.0032(5)
C11A 0.0218(6) 0.0220(7) 0.0193(7) 0.0094(6) 0.0039(5) 0.0066(5)
C12A 0.0287(7) 0.0255(7) 0.0192(7) 0.0140(6) -0.0006(6) 0.0052(5)
C13A 0.0301(8) 0.0313(8) 0.0253(7) 0.0126(7) 0.0042(6) 0.0075(6)
C14A 0.0424(9) 0.0276(8) 0.0354(9) 0.0092(7) 0.0026(7) 0.0117(7)
C15A 0.0582(11) 0.0285(8) 0.0371(9) 0.0233(8) -0.0028(8) 0.0047(7)
C16A 0.0542(11) 0.0437(10) 0.0297(8) 0.0353(9) 0.0056(8) 0.0056(7)
C17A 0.0372(8) 0.0364(9) 0.0249(7) 0.0216(7) 0.0067(6) 0.0108(6)
C18A 0.0365(8) 0.0350(8) 0.0190(7) 0.0146(7) 0.0013(6) 0.0055(6)
C19A 0.0485(10) 0.0343(9) 0.0239(8) 0.0237(8) 0.0086(7) 0.0018(6)
O1B 0.0345(6) 0.0386(6) 0.0229(6) 0.0053(5) -0.0029(5) 0.0095(5)
O2B 0.0286(5) 0.0264(5) 0.0278(6) 0.0105(4) 0.0117(4) 0.0049(4)
N1B 0.0244(6) 0.0222(6) 0.0190(6) 0.0064(5) 0.0040(5) 0.0072(5)
N2B 0.0220(6) 0.0233(6) 0.0228(6) 0.0076(5) 0.0066(5) 0.0036(5)
N3B 0.0255(6) 0.0255(6) 0.0236(6) 0.0096(5) 0.0096(5) 0.0052(5)
C1B 0.0239(7) 0.0240(7) 0.0242(7) 0.0103(6) 0.0039(5) 0.0064(6)
C2B 0.0229(7) 0.0243(7) 0.0291(8) 0.0075(6) 0.0059(6) 0.0056(6)
C3B 0.0194(6) 0.0214(7) 0.0282(7) 0.0044(5) 0.0088(6) 0.0067(6)
C4B 0.0259(7) 0.0326(8) 0.0269(8) 0.0099(6) 0.0064(6) 0.0049(6)
C5B 0.0379(9) 0.0342(9) 0.0370(9) 0.0146(7) 0.0117(7) -0.0011(7)
C6B 0.0420(9) 0.0337(9) 0.0510(11) 0.0224(8) 0.0169(8) 0.0113(8)
C7B 0.0358(9) 0.0403(9) 0.0389(9) 0.0193(8) 0.0094(7) 0.0162(7)
C8B 0.0293(8) 0.0281(8) 0.0263(8) 0.0102(6) 0.0059(6) 0.0052(6)
C9B 0.0220(7) 0.0233(7) 0.0192(6) 0.0093(6) 0.0031(5) 0.0060(5)
C10B 0.0245(7) 0.0240(7) 0.0219(7) 0.0101(6) 0.0032(5) 0.0061(6)
C11B 0.0205(6) 0.0243(7) 0.0202(7) 0.0097(6) 0.0029(5) 0.0080(5)
C12B 0.0237(7) 0.0229(7) 0.0218(7) 0.0051(6) 0.0060(6) 0.0071(6)
C13B 0.0335(8) 0.0274(8) 0.0305(8) 0.0109(7) 0.0073(6) 0.0092(6)
C14B 0.0487(10) 0.0235(8) 0.0364(9) 0.0068(7) 0.0137(8) 0.0032(7)
C15B 0.0340(9) 0.0394(10) 0.0287(9) -0.0058(8) 0.0070(7) -0.0010(7)
C16B 0.0242(8) 0.0578(12) 0.0300(9) 0.0078(8) 0.0023(7) 0.0053(8)
C17B 0.0289(8) 0.0372(9) 0.0298(8) 0.0127(7) 0.0062(6) 0.0065(7)
C18B 0.0373(9) 0.0345(9) 0.0339(9) 0.0125(7) 0.0183(7) 0.0119(7)
C19B 0.0365(8) 0.0315(8) 0.0298(8) 0.0168(7) 0.0095(7) 0.0031(6)

loop_
_atom_type_symbol
_atom_type_description
_atom_type_scat_dispersion_real
_atom_type_scat_dispersion_imag
_atom_type_scat_source
C C 0.0181 0.0091 'International Tables Vol C Tables 4.2.6.8 and 6.1.1.4'
H H 0.0000 0.0000 'International Tables Vol C Tables 4.2.6.8 and 6.1.1.4'
N N 0.0311 0.0180 'International Tables Vol C Tables 4.2.6.8 and 6.1.1.4'
O O 0.0492 0.0322 'International Tables Vol C Tables 4.2.6.8 and 6.1.1.4'

loop_
_geom_angle_atom_site_label_1
_geom_angle_atom_site_label_2
_geom_angle_atom_site_label_3
_geom_angle
C1A N1A H1A 118.7
C1A N1A C9A 122.53(12)
C9A N1A H1A 118.7
N3A N2A C12A 118.71(12)
C11A N2A N3A 109.01(11)
C11A N2A C12A 122.24(12)
N2A N3A C18A 114.99(12)
C10A N3A N2A 107.00(11)
C10A N3A C18A 121.64(12)
O1A C1A N1A 123.06(14)
O1A C1A C2A 121.64(14)
N1A C1A C2A 115.30(13)
C1A C2A H2AA 109.8
C1A C2A H2AB 109.8
H2AA C2A H2AB 108.2
C3A C2A C1A 109.43(13)
C3A C2A H2AA 109.8
C3A C2A H2AB 109.8
C4A C3A C2A 120.74(14)
C4A C3A C8A 118.09(16)
C8A C3A C2A 121.00(15)
C3A C4A H4A 119.3
C3A C4A C5A 121.35(16)
C5A C4A H4A 119.3
C4A C5A H5A 120.2
C6A C5A C4A 119.60(17)
C6A C5A H5A 120.2
C5A C6A H6A 120.0
C7A C6A C5A 119.93(17)
C7A C6A H6A 120.0
C6A C7A H7A 120.0
C6A C7A C8A 120.08(16)
C8A C7A H7A 120.0
C3A C8A H8A 119.5
C7A C8A C3A 120.94(16)
C7A C8A H8A 119.5
N1A C9A C11A 121.51(12)
C10A C9A N1A 129.66(13)
C10A C9A C11A 108.58(13)
N3A C10A C19A 120.26(13)
C9A C10A N3A 109.52(13)
C9A C10A C19A 130.20(14)
O2A C11A N2A 123.95(13)
O2A C11A C9A 130.81(13)
N2A C11A C9A 105.21(12)
C13A C12A N2A 120.23(13)
C17A C12A N2A 118.71(13)
C17A C12A C13A 121.04(14)
C12A C13A H13A 120.4
C14A C13A C12A 119.21(15)
C14A C13A H13A 120.4
C13A C14A H14A 120.0
C15A C14A C13A 120.06(16)
C15A C14A H14A 120.0
C14A C15A H15A 120.0
C16A C15A C14A 120.08(16)
C16A C15A H15A 120.0
C15A C16A H16A 119.8
C15A C16A C17A 120.48(16)
C17A C16A H16A 119.8
C12A C17A C16A 119.08(15)
C12A C17A H17A 120.5
C16A C17A H17A 120.5
N3A C18A H18A 109.5
N3A C18A H18B 109.5
N3A C18A H18C 109.5
H18A C18A H18B 109.5
H18A C18A H18C 109.5
H18B C18A H18C 109.5
C10A C19A H19A 109.5
C10A C19A H19B 109.5
C10A C19A H19C 109.5
H19A C19A H19B 109.5
H19A C19A H19C 109.5
H19B C19A H19C 109.5
C1B N1B H1B 117.9
C1B N1B C9B 124.10(12)
C9B N1B H1B 117.9
N3B N2B C12B 117.75(11)
C11B N2B N3B 109.03(11)
C11B N2B C12B 122.09(12)
N2B N3B C18B 116.82(12)
C10B N3B N2B 107.38(11)
C10B N3B C18B 124.49(13)
O1B C1B N1B 123.34(14)
O1B C1B C2B 122.55(14)
N1B C1B C2B 114.08(13)
C1B C2B H2BA 109.5
C1B C2B H2BB 109.5
H2BA C2B H2BB 108.0
C3B C2B C1B 110.89(12)
C3B C2B H2BA 109.5
C3B C2B H2BB 109.5
C4B C3B C2B 119.81(14)
C8B C3B C2B 121.54(14)
C8B C3B C4B 118.65(15)
C3B C4B H4B 119.7
C5B C4B C3B 120.61(16)
C5B C4B H4B 119.7
C4B C5B H5B 119.8
C4B C5B C6B 120.31(16)
C6B C5B H5B 119.8
C5B C6B H6B 120.1
C7B C6B C5B 119.74(16)
C7B C6B H6B 120.1
C6B C7B H7B 120.0
C6B C7B C8B 119.90(17)
C8B C7B H7B 120.0
C3B C8B C7B 120.78(15)
C3B C8B H8B 119.6
C7B C8B H8B 119.6
N1B C9B C11B 122.38(12)
C10B C9B N1B 128.32(13)
C10B C9B C11B 108.85(13)
N3B C10B C19B 120.50(13)
C9B C10B N3B 109.22(13)
C9B C10B C19B 130.28(14)
O2B C11B N2B 123.28(13)
O2B C11B C9B 131.65(13)
N2B C11B C9B 105.02(12)
C13B C12B N2B 118.52(14)
C13B C12B C17B 121.12(14)
C17B C12B N2B 120.34(14)
C12B C13B H13B 120.4
C12B C13B C14B 119.18(16)
C14B C13B H13B 120.4
C13B C14B H14B 119.9
C15B C14B C13B 120.24(17)
C15B C14B H14B 119.9
C14B C15B H15B 119.8
C14B C15B C16B 120.34(16)
C16B C15B H15B 119.8
C15B C16B H16B 119.9
C15B C16B C17B 120.20(17)
C17B C16B H16B 119.9
C12B C17B C16B 118.91(17)
C12B C17B H17B 120.5
C16B C17B H17B 120.5
N3B C18B H18D 109.5
N3B C18B H18E 109.5
N3B C18B H18F 109.5
H18D C18B H18E 109.5
H18D C18B H18F 109.5
H18E C18B H18F 109.5
C10B C19B H19D 109.5
C10B C19B H19E 109.5
C10B C19B H19F 109.5
H19D C19B H19E 109.5
H19D C19B H19F 109.5
H19E C19B H19F 109.5

loop_
_geom_bond_atom_site_label_1
_geom_bond_atom_site_label_2
_geom_bond_distance
O1A C1A 1.2217(18)
O2A C11A 1.2334(17)
N1A H1A 0.8600
N1A C1A 1.3574(19)
N1A C9A 1.4069(18)
N2A N3A 1.4057(16)
N2A C11A 1.3958(18)
N2A C12A 1.4320(19)
N3A C10A 1.375(2)
N3A C18A 1.4673(19)
C1A C2A 1.525(2)
C2A H2AA 0.9700
C2A H2AB 0.9700
C2A C3A 1.512(2)
C3A C4A 1.384(2)
C3A C8A 1.396(2)
C4A H4A 0.9300
C4A C5A 1.391(3)
C5A H5A 0.9300
C5A C6A 1.383(3)
C6A H6A 0.9300
C6A C7A 1.382(3)
C7A H7A 0.9300
C7A C8A 1.384(3)
C8A H8A 0.9300
C9A C10A 1.362(2)
C9A C11A 1.4339(19)
C10A C19A 1.488(2)
C12A C13A 1.389(2)
C12A C17A 1.382(2)
C13A H13A 0.9300
C13A C14A 1.389(2)
C14A H14A 0.9300
C14A C15A 1.385(3)
C15A H15A 0.9300
C15A C16A 1.381(3)
C16A H16A 0.9300
C16A C17A 1.389(2)
C17A H17A 0.9300
C18A H18A 0.9600
C18A H18B 0.9600
C18A H18C 0.9600
C19A H19A 0.9600
C19A H19B 0.9600
C19A H19C 0.9600
O1B C1B 1.2219(19)
O2B C11B 1.2412(18)
N1B H1B 0.8600
N1B C1B 1.3519(19)
N1B C9B 1.4118(18)
N2B N3B 1.4008(17)
N2B C11B 1.3985(18)
N2B C12B 1.4345(18)
N3B C10B 1.3678(19)
N3B C18B 1.4553(19)
C1B C2B 1.525(2)
C2B H2BA 0.9700
C2B H2BB 0.9700
C2B C3B 1.517(2)
C3B C4B 1.392(2)
C3B C8B 1.389(2)
C4B H4B 0.9300
C4B C5B 1.383(2)
C5B H5B 0.9300
C5B C6B 1.386(3)
C6B H6B 0.9300
C6B C7B 1.381(3)
C7B H7B 0.9300
C7B C8B 1.391(2)
C8B H8B 0.9300
C9B C10B 1.367(2)
C9B C11B 1.426(2)
C10B C19B 1.486(2)
C12B C13B 1.381(2)
C12B C17B 1.387(2)
C13B H13B 0.9300
C13B C14B 1.389(2)
C14B H14B 0.9300
C14B C15B 1.374(3)
C15B H15B 0.9300
C15B C16B 1.383(3)
C16B H16B 0.9300
C16B C17B 1.389(2)
C17B H17B 0.9300
C18B H18D 0.9600
C18B H18E 0.9600
C18B H18F 0.9600
C19B H19D 0.9600
C19B H19E 0.9600
C19B H19F 0.9600

loop_
_geom_hbond_atom_site_label_D
_geom_hbond_atom_site_label_H
_geom_hbond_atom_site_label_A
_geom_hbond_site_symmetry_A
_geom_hbond_distance_DH
_geom_hbond_distance_HA
_geom_hbond_distance_DA
_geom_hbond_angle_DHA
N1A H1A O2B . 0.86 1.97 2.8292(16) 173.2
C14A H14A O1A 2_665 0.93 2.55 3.454(2) 165.2
N1B H1B O2A . 0.86 1.98 2.8115(16) 162.9
C2B H2BA O1B 2_666 0.97 2.55 3.4239(19) 149.8
C4B H4B O1B 2_666 0.93 2.72 3.487(2) 140.8
C8B H8B O2A . 0.93 2.57 3.404(2) 149.8
C14B H14B O1A 1_445 0.93 2.70 3.398(2) 132.0

loop_
_geom_torsion_atom_site_label_1
_geom_torsion_atom_site_label_2
_geom_torsion_atom_site_label_3
_geom_torsion_atom_site_label_4
_geom_torsion
O1A C1A C2A C3A 56.40(19)
N1A C1A C2A C3A -123.19(14)
N1A C9A C10A N3A -170.40(14)
N1A C9A C10A C19A 11.1(3)
N1A C9A C11A O2A -1.8(2)
N1A C9A C11A N2A 176.26(12)
N2A N3A C10A C9A -7.50(16)
N2A N3A C10A C19A 171.13(13)
N2A C12A C13A C14A -178.87(14)
N2A C12A C17A C16A 177.18(14)
N3A N2A C11A O2A 172.11(13)
N3A N2A C11A C9A -6.14(15)
N3A N2A C12A C13A -22.75(19)
N3A N2A C12A C17A 158.89(13)
C1A N1A C9A C10A 52.2(2)
C1A N1A C9A C11A -121.29(15)
C1A C2A C3A C4A 93.50(17)
C1A C2A C3A C8A -81.70(18)
C2A C3A C4A C5A -174.17(15)
C2A C3A C8A C7A 174.12(16)
C3A C4A C5A C6A -0.2(3)
C4A C3A C8A C7A -1.2(2)
C4A C5A C6A C7A -0.8(3)
C5A C6A C7A C8A 0.8(3)
C6A C7A C8A C3A 0.3(3)
C8A C3A C4A C5A 1.2(2)
C9A N1A C1A O1A -8.2(2)
C9A N1A C1A C2A 171.37(13)
C10A C9A C11A O2A -176.54(15)
C10A C9A C11A N2A 1.55(15)
C11A N2A N3A C10A 8.50(15)
C11A N2A N3A C18A 146.89(13)
C11A N2A C12A C13A 118.93(16)
C11A N2A C12A C17A -59.42(19)
C11A C9A C10A N3A 3.74(16)
C11A C9A C10A C19A -174.72(15)
C12A N2A N3A C10A 154.81(12)
C12A N2A N3A C18A -66.80(17)
C12A N2A C11A O2A 27.2(2)
C12A N2A C11A C9A -151.03(13)
C12A C13A C14A C15A 1.7(2)
C13A C12A C17A C16A -1.2(2)
C13A C14A C15A C16A -1.2(3)
C14A C15A C16A C17A -0.6(3)
C15A C16A C17A C12A 1.7(3)
C17A C12A C13A C14A -0.6(2)
C18A N3A C10A C9A -142.51(14)
C18A N3A C10A C19A 36.1(2)
O1B C1B C2B C3B -86.23(18)
N1B C1B C2B C3B 91.80(15)
N1B C9B C10B N3B 170.33(14)
N1B C9B C10B C19B -9.8(3)
N1B C9B C11B O2B 1.9(2)
N1B C9B C11B N2B -175.40(12)
N2B N3B C10B C9B 5.75(16)
N2B N3B C10B C19B -174.13(13)
N2B C12B C13B C14B -176.98(14)
N2B C12B C17B C16B 177.11(14)
N3B N2B C11B O2B -171.57(13)
N3B N2B C11B C9B 6.02(15)
N3B N2B C12B C13B -146.60(14)
N3B N2B C12B C17B 35.38(19)
C1B N1B C9B C10B 53.7(2)
C1B N1B C9B C11B -134.85(15)
C1B C2B C3B C4B 83.37(16)
C1B C2B C3B C8B -97.55(16)
C2B C3B C4B C5B 178.16(14)
C2B C3B C8B C7B -177.67(14)
C3B C4B C5B C6B -0.3(3)
C4B C3B C8B C7B 1.4(2)
C4B C5B C6B C7B 1.1(3)
C5B C6B C7B C8B -0.6(3)
C6B C7B C8B C3B -0.7(2)
C8B C3B C4B C5B -1.0(2)
C9B N1B C1B O1B 4.1(2)
C9B N1B C1B C2B -173.89(13)
C10B C9B C11B O2B 174.80(15)
C10B C9B C11B N2B -2.50(16)
C11B N2B N3B C10B -7.40(16)
C11B N2B N3B C18B -152.81(13)
C11B N2B C12B C13B 73.50(18)
C11B N2B C12B C17B -104.52(17)
C11B C9B C10B N3B -2.02(17)
C11B C9B C10B C19B 177.85(15)
C12B N2B N3B C10B -152.14(13)
C12B N2B N3B C18B 62.45(18)
C12B N2B C11B O2B -28.7(2)
C12B N2B C11B C9B 148.94(13)
C12B C13B C14B C15B -0.3(2)
C13B C12B C17B C16B -0.9(2)
C13B C14B C15B C16B -0.5(3)
C14B C15B C16B C17B 0.7(3)
C15B C16B C17B C12B 0.0(3)
C17B C12B C13B C14B 1.0(2)
C18B N3B C10B C9B 147.82(15)
C18B N3B C10B C19B -32.1(2)
